data_7130453
loop_
_publ_author_name
'Ghosh, Pritam'
'Ruan, Guilin'
'Fridman, Natalia'
'Maayan, Galia'

_publ_section_title
;
 Amide Bond Hydrolysis of Peptoids
;
_journal_name_full 'Chemical Communications'
_journal_paper_doi 10.1039/D2CC02717H
_journal_year 2022
_chemical_formula_moiety 'C14 H16 Cl2 Cu N4 O10'
_chemical_formula_sum 'C14 H16 Cl2 Cu N4 O10'
_chemical_formula_weight 534.75
_chemical_name_common 'Galia104b (Pritam)'
_space_group_crystal_system triclinic
_space_group_IT_number 2
_space_group_name_Hall '-P 1'
_space_group_name_H-M_alt 'P -1'
_atom_sites_solution_hydrogens geom
_audit_creation_method SHELXL-2014/7
_audit_update_record
;
2022-04-29 deposited with the CCDC.	2022-08-02 downloaded from the CCDC.
;
_cell_angle_alpha 78.746(7)
_cell_angle_beta 87.630(8)
_cell_angle_gamma 83.013(9)
_cell_formula_units_Z 2
_cell_length_a 8.341(3)
_cell_length_b 10.126(4)
_cell_length_c 11.518(4)
_cell_measurement_reflns_used 3229
_cell_measurement_temperature 200(2)
_cell_measurement_theta_max 25.013
_cell_measurement_theta_min 1.803
_cell_volume 946.9(6)
_computing_cell_refinement 'APEX2 v2010.7-0 (Bruker AXS)'
_computing_data_collection 'Bruker Instrument Service v2010.7.0.0'
_computing_data_reduction 'SAINT V7.68A (Bruker AXS, 2009)'
_computing_molecular_graphics 'Olex2 (Dolomanov et al., 2009)'
_computing_publication_material 'Olex2 (Dolomanov et al., 2009)'
_computing_structure_refinement 'SHELXL-2018/3 (Sheldrick, 2018)'
_computing_structure_solution 'SHELXT 2014/4 (Sheldrick, 2014)'
_diffrn_ambient_temperature 200(2)
_diffrn_detector_area_resol_mean 95
_diffrn_measured_fraction_theta_full 0.986
_diffrn_measured_fraction_theta_max 0.986
_diffrn_measurement_device_type 'APEX2 (Bruker AXS)'
_diffrn_measurement_method '\f and \w scans'
_diffrn_radiation_type MoK\a
_diffrn_radiation_wavelength 0.71073
_diffrn_reflns_av_R_equivalents 0.0655
_diffrn_reflns_av_unetI/netI 0.0936
_diffrn_reflns_Laue_measured_fraction_full 0.986
_diffrn_reflns_Laue_measured_fraction_max 0.986
_diffrn_reflns_limit_h_max 9
_diffrn_reflns_limit_h_min -9
_diffrn_reflns_limit_k_max 12
_diffrn_reflns_limit_k_min -12
_diffrn_reflns_limit_l_max 13
_diffrn_reflns_limit_l_min -13
_diffrn_reflns_number 10464
_diffrn_reflns_point_group_measured_fraction_full 0.986
_diffrn_reflns_point_group_measured_fraction_max 0.986
_diffrn_reflns_theta_full 25.013
_diffrn_reflns_theta_max 25.013
_diffrn_reflns_theta_min 1.803
_exptl_absorpt_coefficient_mu 1.502
_exptl_absorpt_correction_T_max 0.936
_exptl_absorpt_correction_T_min 0.820
_exptl_absorpt_correction_type multi-scan
_exptl_absorpt_process_details 'SADABS V2008/1 (Bruker AXS)'
_exptl_crystal_colour blue
_exptl_crystal_density_diffrn 1.876
_exptl_crystal_description needle
_exptl_crystal_F_000 542
_exptl_crystal_size_max 0.120
_exptl_crystal_size_mid 0.060
_exptl_crystal_size_min 0.030
_refine_diff_density_max 0.590
_refine_diff_density_min -0.384
_refine_diff_density_rms 0.093
_refine_ls_extinction_method none
_refine_ls_goodness_of_fit_ref 0.969
_refine_ls_hydrogen_treatment constr
_refine_ls_matrix_type full
_refine_ls_number_parameters 280
_refine_ls_number_reflns 3229
_refine_ls_number_restraints 0
_refine_ls_restrained_S_all 0.969
_refine_ls_R_factor_all 0.1113
_refine_ls_R_factor_gt 0.0543
_refine_ls_shift/su_max 0.000
_refine_ls_shift/su_mean 0.000
_refine_ls_structure_factor_coef Fsqd
_refine_ls_weighting_details 'w=1/[\s^2^(Fo^2^)+(0.0530P)^2^] where P=(Fo^2^+2Fc^2^)/3'
_refine_ls_weighting_scheme calc
_refine_ls_wR_factor_gt 0.0944
_refine_ls_wR_factor_ref 0.1103
_reflns_Friedel_coverage 0.000
_reflns_number_gt 1973
_reflns_number_total 3229
_reflns_threshold_expression 'I > 2\s(I)'
_cod_data_source_file d2cc02717h2.cif
_cod_data_source_block Galia104b
_cod_original_cell_volume 946.8(6)
_cod_database_code 7130453
_shelx_shelxl_version_number 2014/7
_shelx_space_group_comment
;
The symmetry employed for this shelxl refinement is uniquely defined
by the following loop, which should always be used as a source of
symmetry information in preference to the above space-group names.
They are only intended as comments.
;
_shelx_estimated_absorpt_t_min 0.840
_shelx_estimated_absorpt_t_max 0.956

loop_
_space_group_symop_operation_xyz
'x, y, z'
'-x, -y, -z'

loop_
_atom_site_label
_atom_site_type_symbol
_atom_site_fract_x
_atom_site_fract_y
_atom_site_fract_z
_atom_site_U_iso_or_equiv
_atom_site_adp_type
_atom_site_occupancy
_atom_site_site_symmetry_order
_atom_site_calc_flag
_atom_site_refinement_flags_posn
_atom_site_refinement_flags_adp
_atom_site_refinement_flags_occupancy
_atom_site_disorder_assembly
_atom_site_disorder_group
Cu1 Cu 0.38298(7) 0.29544(6) 0.22408(5) 0.0344(2) Uani 1 1 d . . . . .
O1 O 0.4993(4) 0.2766(4) 0.0770(3) 0.0424(9) Uani 1 1 d . . . . .
O2 O 0.4075(4) 0.1640(3) 0.5108(3) 0.0402(9) Uani 1 1 d . . . . .
N1 N 0.2243(5) 0.4423(4) 0.1507(3) 0.0330(10) Uani 1 1 d . . . . .
N2 N 0.2472(4) 0.3114(4) 0.3661(3) 0.0273(9) Uani 1 1 d . . . . .
N3 N 0.5293(5) 0.1293(4) 0.2927(3) 0.0359(10) Uani 1 1 d . . . . .
H3 H 0.4582 0.0628 0.3364 0.043 Uiso 1 1 calc R U . . .
N4 N 0.6484(6) 0.1298(5) -0.0146(4) 0.0608(14) Uani 1 1 d . . . . .
H4A H 0.6346 0.1855 -0.0832 0.073 Uiso 1 1 calc R U . . .
H4B H 0.7068 0.0506 -0.0107 0.073 Uiso 1 1 calc R U . . .
C1 C 0.2350(6) 0.5154(5) 0.0418(4) 0.0388(13) Uani 1 1 d . . . . .
H1 H 0.3206 0.4907 -0.0096 0.047 Uiso 1 1 calc R U . . .
C2 C 0.1238(7) 0.6269(5) 0.0017(5) 0.0460(15) Uani 1 1 d . . . . .
H2 H 0.1340 0.6795 -0.0756 0.055 Uiso 1 1 calc R U . . .
C3 C -0.0013(7) 0.6596(5) 0.0761(5) 0.0474(15) Uani 1 1 d . . . . .
H3A H -0.0796 0.7350 0.0507 0.057 Uiso 1 1 calc R U . . .
C4 C -0.0121(6) 0.5828(5) 0.1870(5) 0.0406(14) Uani 1 1 d . . . . .
H4 H -0.0983 0.6047 0.2390 0.049 Uiso 1 1 calc R U . . .
C5 C 0.1009(6) 0.4744(5) 0.2234(4) 0.0322(12) Uani 1 1 d . . . . .
C6 C 0.1022(6) 0.3871(5) 0.3421(4) 0.0313(12) Uani 1 1 d . . . . .
C7 C -0.0262(6) 0.3807(5) 0.4207(5) 0.0392(13) Uani 1 1 d . . . . .
H7 H -0.1258 0.4352 0.4005 0.047 Uiso 1 1 calc R U . . .
C8 C -0.0097(6) 0.2952(5) 0.5286(5) 0.0417(14) Uani 1 1 d . . . . .
H8 H -0.0991 0.2876 0.5823 0.050 Uiso 1 1 calc R U . . .
C9 C 0.1358(6) 0.2210(5) 0.5587(5) 0.0408(13) Uani 1 1 d . . . . .
H9 H 0.1493 0.1621 0.6335 0.049 Uiso 1 1 calc R U . . .
C10 C 0.2629(6) 0.2337(5) 0.4777(4) 0.0344(12) Uani 1 1 d . . . . .
C11 C 0.5525(6) 0.2258(5) 0.4682(4) 0.0389(13) Uani 1 1 d . . . . .
H11A H 0.6236 0.2227 0.5356 0.047 Uiso 1 1 calc R U . . .
H11B H 0.5228 0.3220 0.4313 0.047 Uiso 1 1 calc R U . . .
C12 C 0.6407(6) 0.1531(5) 0.3799(4) 0.0381(13) Uani 1 1 d . . . . .
H12A H 0.7244 0.2075 0.3388 0.046 Uiso 1 1 calc R U . . .
H12B H 0.6954 0.0652 0.4212 0.046 Uiso 1 1 calc R U . . .
C13 C 0.6084(6) 0.0681(6) 0.1963(5) 0.0448(14) Uani 1 1 d . . . . .
H13A H 0.5631 -0.0171 0.1934 0.054 Uiso 1 1 calc R U . . .
H13B H 0.7256 0.0459 0.2112 0.054 Uiso 1 1 calc R U . . .
C14 C 0.5830(6) 0.1642(5) 0.0804(5) 0.0387(13) Uani 1 1 d . . . . .
Cl1 Cl 0.53577(17) 0.60023(14) 0.27254(13) 0.0468(4) Uani 1 1 d . . . . .
O3 O 0.5675(4) 0.4817(4) 0.2207(3) 0.0530(10) Uani 1 1 d . . . . .
O4 O 0.6047(6) 0.7090(5) 0.1975(5) 0.0983(16) Uani 1 1 d . . . . .
O5 O 0.6155(5) 0.5742(4) 0.3819(4) 0.0729(13) Uani 1 1 d . . . . .
O6 O 0.3693(5) 0.6362(5) 0.2847(5) 0.1051(19) Uani 1 1 d . . . . .
Cl2 Cl 0.12219(16) 0.03749(13) 0.23073(12) 0.0390(3) Uani 1 1 d . . . . .
O7 O 0.2239(5) 0.1066(4) 0.1433(4) 0.0659(12) Uani 1 1 d . . . . .
O8 O -0.0047(5) 0.1317(5) 0.2566(4) 0.0843(15) Uani 1 1 d . . . . .
O9 O 0.2162(5) -0.0152(5) 0.3334(4) 0.0899(16) Uani 1 1 d . . . . .
O10 O 0.0596(6) -0.0647(5) 0.1893(4) 0.0858(15) Uani 1 1 d . . . . .

loop_
_atom_site_aniso_label
_atom_site_aniso_U_11
_atom_site_aniso_U_22
_atom_site_aniso_U_33
_atom_site_aniso_U_23
_atom_site_aniso_U_13
_atom_site_aniso_U_12
Cu1 0.0327(4) 0.0356(4) 0.0340(4) -0.0071(3) 0.0035(3) -0.0004(3)
O1 0.049(2) 0.035(2) 0.044(2) -0.0121(17) 0.0146(17) -0.0064(18)
O2 0.037(2) 0.039(2) 0.041(2) -0.0028(17) 0.0029(16) -0.0012(18)
N1 0.034(3) 0.033(2) 0.033(3) -0.004(2) -0.001(2) -0.013(2)
N2 0.015(2) 0.022(2) 0.049(3) -0.0163(19) 0.0040(18) -0.0024(17)
N3 0.033(3) 0.035(3) 0.043(3) -0.017(2) 0.006(2) -0.001(2)
N4 0.086(4) 0.049(3) 0.048(3) -0.022(3) 0.017(3) 0.003(3)
C1 0.035(3) 0.047(4) 0.040(3) -0.015(3) 0.003(2) -0.018(3)
C2 0.048(4) 0.037(3) 0.051(4) 0.002(3) -0.012(3) -0.010(3)
C3 0.040(4) 0.032(3) 0.068(4) -0.005(3) -0.018(3) 0.001(3)
C4 0.035(3) 0.036(3) 0.051(4) -0.010(3) -0.006(3) -0.001(3)
C5 0.031(3) 0.031(3) 0.038(3) -0.012(2) -0.004(2) -0.008(2)
C6 0.030(3) 0.026(3) 0.041(3) -0.012(2) 0.002(2) -0.009(2)
C7 0.030(3) 0.041(3) 0.050(4) -0.020(3) 0.002(3) -0.002(3)
C8 0.039(4) 0.047(4) 0.043(3) -0.017(3) 0.015(3) -0.016(3)
C9 0.044(4) 0.040(3) 0.039(3) -0.007(3) 0.008(3) -0.009(3)
C10 0.036(3) 0.031(3) 0.037(3) -0.006(2) 0.003(2) -0.006(2)
C11 0.037(3) 0.038(3) 0.040(3) -0.003(3) -0.006(2) -0.006(3)
C12 0.033(3) 0.036(3) 0.045(3) -0.006(3) 0.001(2) -0.005(2)
C13 0.039(3) 0.046(4) 0.051(4) -0.017(3) 0.000(3) 0.001(3)
C14 0.035(3) 0.035(3) 0.052(4) -0.022(3) 0.012(3) -0.012(3)
Cl1 0.0442(9) 0.0407(9) 0.0603(10) -0.0206(7) -0.0055(7) -0.0046(7)
O3 0.054(3) 0.048(3) 0.065(3) -0.029(2) 0.0059(19) -0.0089(19)
O4 0.127(4) 0.045(3) 0.119(4) -0.001(3) -0.002(3) -0.016(3)
O5 0.076(3) 0.087(3) 0.062(3) -0.037(2) -0.014(2) 0.007(3)
O6 0.030(3) 0.130(5) 0.184(5) -0.111(4) -0.009(3) 0.010(3)
Cl2 0.0353(8) 0.0349(8) 0.0488(8) -0.0123(6) 0.0071(6) -0.0080(6)
O7 0.059(3) 0.069(3) 0.067(3) 0.000(2) 0.015(2) -0.024(2)
O8 0.054(3) 0.092(4) 0.115(4) -0.057(3) 0.015(3) 0.017(3)
O9 0.085(3) 0.084(4) 0.088(3) 0.026(3) -0.031(3) -0.019(3)
O10 0.108(4) 0.082(3) 0.089(3) -0.047(3) 0.025(3) -0.053(3)

loop_
_atom_type_symbol
_atom_type_description
_atom_type_scat_dispersion_real
_atom_type_scat_dispersion_imag
_atom_type_scat_source
C C 0.0033 0.0016 'International Tables Vol C Tables 4.2.6.8 and 6.1.1.4'
H H 0.0000 0.0000 'International Tables Vol C Tables 4.2.6.8 and 6.1.1.4'
Cl Cl 0.1484 0.1585 'International Tables Vol C Tables 4.2.6.8 and 6.1.1.4'
Cu Cu 0.3201 1.2651 'International Tables Vol C Tables 4.2.6.8 and 6.1.1.4'
N N 0.0061 0.0033 'International Tables Vol C Tables 4.2.6.8 and 6.1.1.4'
O O 0.0106 0.0060 'International Tables Vol C Tables 4.2.6.8 and 6.1.1.4'

loop_
_geom_angle_atom_site_label_1
_geom_angle_atom_site_label_2
_geom_angle_atom_site_label_3
_geom_angle
_geom_angle_site_symmetry_1
_geom_angle_site_symmetry_3
_geom_angle_publ_flag
O1 Cu1 N1 95.00(16) . . ?
O1 Cu1 N2 174.72(15) . . ?
N1 Cu1 N2 82.17(16) . . ?
O1 Cu1 N3 83.93(16) . . ?
N1 Cu1 N3 172.98(16) . . ?
N2 Cu1 N3 98.33(16) . . ?
C14 O1 Cu1 114.2(3) . . ?
C10 O2 C11 118.2(4) . . ?
C1 N1 C5 119.8(4) . . ?
C1 N1 Cu1 125.8(4) . . ?
C5 N1 Cu1 114.2(3) . . ?
C6 N2 C10 116.1(4) . . ?
C6 N2 Cu1 113.7(3) . . ?
C10 N2 Cu1 128.3(3) . . ?
C12 N3 C13 114.4(4) . . ?
C12 N3 Cu1 113.2(3) . . ?
C13 N3 Cu1 109.4(3) . . ?
C12 N3 H3 106.4 . . ?
C13 N3 H3 106.4 . . ?
Cu1 N3 H3 106.4 . . ?
C14 N4 H4A 120.0 . . ?
C14 N4 H4B 120.0 . . ?
H4A N4 H4B 120.0 . . ?
N1 C1 C2 121.5(5) . . ?
N1 C1 H1 119.3 . . ?
C2 C1 H1 119.3 . . ?
C3 C2 C1 118.5(5) . . ?
C3 C2 H2 120.7 . . ?
C1 C2 H2 120.7 . . ?
C4 C3 C2 119.4(5) . . ?
C4 C3 H3A 120.3 . . ?
C2 C3 H3A 120.3 . . ?
C3 C4 C5 120.2(5) . . ?
C3 C4 H4 119.9 . . ?
C5 C4 H4 119.9 . . ?
N1 C5 C4 120.6(5) . . ?
N1 C5 C6 115.0(4) . . ?
C4 C5 C6 124.4(5) . . ?
N2 C6 C7 122.8(5) . . ?
N2 C6 C5 112.1(4) . . ?
C7 C6 C5 125.1(5) . . ?
C8 C7 C6 119.5(5) . . ?
C8 C7 H7 120.2 . . ?
C6 C7 H7 120.2 . . ?
C9 C8 C7 119.8(5) . . ?
C9 C8 H8 120.1 . . ?
C7 C8 H8 120.1 . . ?
C8 C9 C10 118.5(5) . . ?
C8 C9 H9 120.8 . . ?
C10 C9 H9 120.8 . . ?
O2 C10 N2 119.3(4) . . ?
O2 C10 C9 117.7(4) . . ?
N2 C10 C9 123.0(4) . . ?
O2 C11 C12 110.5(4) . . ?
O2 C11 H11A 109.6 . . ?
C12 C11 H11A 109.6 . . ?
O2 C11 H11B 109.6 . . ?
C12 C11 H11B 109.6 . . ?
H11A C11 H11B 108.1 . . ?
N3 C12 C11 110.9(4) . . ?
N3 C12 H12A 109.5 . . ?
C11 C12 H12A 109.5 . . ?
N3 C12 H12B 109.5 . . ?
C11 C12 H12B 109.5 . . ?
H12A C12 H12B 108.1 . . ?
N3 C13 C14 110.1(4) . . ?
N3 C13 H13A 109.6 . . ?
C14 C13 H13A 109.6 . . ?
N3 C13 H13B 109.6 . . ?
C14 C13 H13B 109.6 . . ?
H13A C13 H13B 108.2 . . ?
O1 C14 N4 121.1(5) . . ?
O1 C14 C13 119.8(5) . . ?
N4 C14 C13 119.1(5) . . ?
O6 Cl1 O5 112.5(3) . . ?
O6 Cl1 O4 109.2(3) . . ?
O5 Cl1 O4 107.5(3) . . ?
O6 Cl1 O3 110.8(3) . . ?
O5 Cl1 O3 108.2(2) . . ?
O4 Cl1 O3 108.6(3) . . ?
O10 Cl2 O8 109.3(3) . . ?
O10 Cl2 O7 110.7(3) . . ?
O8 Cl2 O7 107.9(3) . . ?
O10 Cl2 O9 111.3(3) . . ?
O8 Cl2 O9 110.0(3) . . ?
O7 Cl2 O9 107.6(3) . . ?

loop_
_geom_bond_atom_site_label_1
_geom_bond_atom_site_label_2
_geom_bond_distance
_geom_bond_site_symmetry_2
_geom_bond_publ_flag
Cu1 O1 1.948(3) . ?
Cu1 N1 1.950(4) . ?
Cu1 N2 1.972(4) . ?
Cu1 N3 2.001(4) . ?
O1 C14 1.255(6) . ?
O2 C10 1.350(5) . ?
O2 C11 1.453(6) . ?
N1 C1 1.332(6) . ?
N1 C5 1.349(6) . ?
N2 C6 1.359(6) . ?
N2 C10 1.372(6) . ?
N3 C12 1.468(6) . ?
N3 C13 1.471(6) . ?
N3 H3 1.0000 . ?
N4 C14 1.293(6) . ?
N4 H4A 0.8800 . ?
N4 H4B 0.8800 . ?
C1 C2 1.388(7) . ?
C1 H1 0.9500 . ?
C2 C3 1.373(7) . ?
C2 H2 0.9500 . ?
C3 C4 1.365(7) . ?
C3 H3A 0.9500 . ?
C4 C5 1.367(6) . ?
C4 H4 0.9500 . ?
C5 C6 1.475(6) . ?
C6 C7 1.373(7) . ?
C7 C8 1.370(7) . ?
C7 H7 0.9500 . ?
C8 C9 1.367(7) . ?
C8 H8 0.9500 . ?
C9 C10 1.383(7) . ?
C9 H9 0.9500 . ?
C11 C12 1.488(7) . ?
C11 H11A 0.9900 . ?
C11 H11B 0.9900 . ?
C12 H12A 0.9900 . ?
C12 H12B 0.9900 . ?
C13 C14 1.496(7) . ?
C13 H13A 0.9900 . ?
C13 H13B 0.9900 . ?
Cl1 O6 1.401(4) . ?
Cl1 O5 1.412(4) . ?
Cl1 O4 1.426(5) . ?
Cl1 O3 1.434(4) . ?
Cl2 O10 1.384(4) . ?
Cl2 O8 1.399(4) . ?
Cl2 O7 1.422(4) . ?
Cl2 O9 1.423(4) . ?

loop_
_geom_torsion_atom_site_label_1
_geom_torsion_atom_site_label_2
_geom_torsion_atom_site_label_3
_geom_torsion_atom_site_label_4
_geom_torsion
_geom_torsion_site_symmetry_1
_geom_torsion_site_symmetry_2
_geom_torsion_site_symmetry_3
_geom_torsion_site_symmetry_4
_geom_torsion_publ_flag
C5 N1 C1 C2 1.7(7) . . . . ?
Cu1 N1 C1 C2 -173.4(3) . . . . ?
N1 C1 C2 C3 -1.4(8) . . . . ?
C1 C2 C3 C4 0.5(8) . . . . ?
C2 C3 C4 C5 0.0(8) . . . . ?
C1 N1 C5 C4 -1.1(7) . . . . ?
Cu1 N1 C5 C4 174.5(4) . . . . ?
C1 N1 C5 C6 -179.5(4) . . . . ?
Cu1 N1 C5 C6 -3.9(5) . . . . ?
C3 C4 C5 N1 0.2(7) . . . . ?
C3 C4 C5 C6 178.5(5) . . . . ?
C10 N2 C6 C7 -4.3(7) . . . . ?
Cu1 N2 C6 C7 161.3(4) . . . . ?
C10 N2 C6 C5 175.9(4) . . . . ?
Cu1 N2 C6 C5 -18.5(5) . . . . ?
N1 C5 C6 N2 14.8(6) . . . . ?
C4 C5 C6 N2 -163.5(4) . . . . ?
N1 C5 C6 C7 -165.0(5) . . . . ?
C4 C5 C6 C7 16.7(8) . . . . ?
N2 C6 C7 C8 0.2(7) . . . . ?
C5 C6 C7 C8 180.0(5) . . . . ?
C6 C7 C8 C9 2.4(8) . . . . ?
C7 C8 C9 C10 -0.7(8) . . . . ?
C11 O2 C10 N2 36.1(6) . . . . ?
C11 O2 C10 C9 -145.0(5) . . . . ?
C6 N2 C10 O2 -175.0(4) . . . . ?
Cu1 N2 C10 O2 21.8(6) . . . . ?
C6 N2 C10 C9 6.2(7) . . . . ?
Cu1 N2 C10 C9 -157.0(4) . . . . ?
C8 C9 C10 O2 177.3(5) . . . . ?
C8 C9 C10 N2 -3.9(8) . . . . ?
C10 O2 C11 C12 -109.8(5) . . . . ?
C13 N3 C12 C11 175.1(4) . . . . ?
Cu1 N3 C12 C11 48.9(5) . . . . ?
O2 C11 C12 N3 46.6(5) . . . . ?
C12 N3 C13 C14 -115.9(5) . . . . ?
Cu1 N3 C13 C14 12.3(5) . . . . ?
Cu1 O1 C14 N4 170.2(4) . . . . ?
Cu1 O1 C14 C13 -10.0(6) . . . . ?
N3 C13 C14 O1 -2.1(7) . . . . ?
N3 C13 C14 N4 177.8(5) . . . . ?
